data_7028584
loop_
_publ_author_name
'Zheng, Zheng'
'Yu, Zhi-Peng'
'Yang, Ming-Di'
'Jin, Feng'
'Ye, Li-Na'
'Fang, Min'
'Zhou, Hong-Ping'
'Wu, Jie-Ying'
'Tian, Yu-Peng'

_publ_section_title
;
 Silver(I) supramolecular complexes generated from isophorone-based
 ligands: crystal structures and enhanced nonlinear optical properties
 through metal complexation.
;
_journal_issue 3
_journal_name_full 'Dalton transactions (Cambridge, England : 2003)'
_journal_page_first 1139
_journal_page_last 1150
_journal_paper_doi 10.1039/c3dt52364k
_journal_volume 43
_journal_year 2014
_chemical_formula_moiety 'C44 H40 Ag Cl N8 O4'
_chemical_formula_sum 'C44 H40 Ag Cl N8 O4'
_chemical_formula_weight 888.16
_chemical_name_systematic
;
?
;
_space_group_IT_number 2
_symmetry_cell_setting triclinic
_symmetry_space_group_name_Hall '-P 1'
_symmetry_space_group_name_H-M 'P -1'
_atom_sites_solution_hydrogens geom
_atom_sites_solution_primary direct
_atom_sites_solution_secondary difmap
_audit_creation_method SHELXL-97
_cell_angle_alpha 93.896(5)
_cell_angle_beta 98.182(5)
_cell_angle_gamma 100.288(5)
_cell_formula_units_Z 2
_cell_length_a 9.556(5)
_cell_length_b 11.468(5)
_cell_length_c 22.267(5)
_cell_measurement_temperature 298(2)
_cell_volume 2365.6(17)
_computing_cell_refinement 'Bruker SMART'
_computing_data_collection 'Bruker SMART'
_computing_data_reduction 'Bruker SAINT'
_computing_molecular_graphics 'Bruker SHELXTL'
_computing_publication_material 'Bruker SHELXTL'
_computing_structure_refinement 'SHELXL-97 (Sheldrick, 1997)'
_computing_structure_solution 'SHELXS-97 (Sheldrick, 1990)'
_diffrn_ambient_temperature 298(2)
_diffrn_measured_fraction_theta_full 0.985
_diffrn_measured_fraction_theta_max 0.985
_diffrn_measurement_device_type 'CCD area detector'
_diffrn_measurement_method 'phi and omega scans'
_diffrn_radiation_monochromator graphite
_diffrn_radiation_source 'fine-focus sealed tube'
_diffrn_radiation_type MoK\a
_diffrn_radiation_wavelength 0.71069
_diffrn_reflns_av_R_equivalents 0.0602
_diffrn_reflns_av_sigmaI/netI 0.1169
_diffrn_reflns_limit_h_max 11
_diffrn_reflns_limit_h_min -10
_diffrn_reflns_limit_k_max 12
_diffrn_reflns_limit_k_min -13
_diffrn_reflns_limit_l_max 26
_diffrn_reflns_limit_l_min -26
_diffrn_reflns_number 16709
_diffrn_reflns_theta_full 25.00
_diffrn_reflns_theta_max 25.00
_diffrn_reflns_theta_min 1.81
_exptl_absorpt_coefficient_mu 0.529
_exptl_absorpt_correction_T_max 0.9016
_exptl_absorpt_correction_T_min 0.8575
_exptl_absorpt_correction_type multi-scan
_exptl_absorpt_process_details sadabs
_exptl_crystal_colour yellow
_exptl_crystal_density_diffrn 1.247
_exptl_crystal_density_method 'not measured'
_exptl_crystal_description needle
_exptl_crystal_F_000 912
_exptl_crystal_size_max 0.30
_exptl_crystal_size_mid 0.20
_exptl_crystal_size_min 0.20
_refine_diff_density_max 1.323
_refine_diff_density_min -0.486
_refine_diff_density_rms 0.113
_refine_ls_extinction_method none
_refine_ls_goodness_of_fit_ref 1.025
_refine_ls_hydrogen_treatment constr
_refine_ls_matrix_type full
_refine_ls_number_parameters 572
_refine_ls_number_reflns 8225
_refine_ls_number_restraints 0
_refine_ls_restrained_S_all 1.025
_refine_ls_R_factor_all 0.1734
_refine_ls_R_factor_gt 0.0880
_refine_ls_shift/su_max 0.020
_refine_ls_shift/su_mean 0.001
_refine_ls_structure_factor_coef Fsqd
_refine_ls_weighting_details 'calc w=1/[\s^2^(Fo^2^)+(0.1104P)^2^+0.0000P] where P=(Fo^2^+2Fc^2^)/3'
_refine_ls_weighting_scheme calc
_refine_ls_wR_factor_gt 0.2129
_refine_ls_wR_factor_ref 0.2455
_reflns_number_gt 3678
_reflns_number_total 8225
_reflns_threshold_expression >2sigma(I)
_cod_data_source_file c3dt52364k.txt
_cod_data_source_block 1
_cod_depositor_comments
;
The following automatic conversions were performed:

'_symmetry_cell_setting' value 'Triclinic' changed to 'triclinic'
according to
/usr/data/users/saulius/automatic-downloads/current/RSC/lib/dictionaries/cif_core.dic
dictionary named 'cif_core.dic' version 2.4.2 from 2011-04-26.

Automatic conversion script
Id: cif_fix_values 2281 2013-09-26 08:29:07Z andrius 
;
_cod_original_sg_symbol_H-M 'P-1 '
_cod_database_code 7028584

loop_
_symmetry_equiv_pos_as_xyz
'x, y, z'
'-x, -y, -z'

loop_
_atom_site_label
_atom_site_type_symbol
_atom_site_fract_x
_atom_site_fract_y
_atom_site_fract_z
_atom_site_U_iso_or_equiv
_atom_site_adp_type
_atom_site_occupancy
_atom_site_symmetry_multiplicity
_atom_site_calc_flag
_atom_site_refinement_flags
Ag1 Ag 0.99444(7) 0.26130(5) 0.49367(3) 0.0721(3) Uani 1 1 d .
C1 C 1.5920(9) -0.6987(9) 0.9014(4) 0.081(3) Uani 1 1 d .
C2 C 1.5511(9) -0.6039(7) 0.8682(4) 0.071(2) Uani 1 1 d .
C3 C 1.6584(10) -0.5397(10) 0.8399(5) 0.102(4) Uani 1 1 d .
C4 C 1.4150(8) -0.5818(6) 0.8623(3) 0.0543(19) Uani 1 1 d .
C5 C 1.3020(8) -0.6531(6) 0.8915(3) 0.057(2) Uani 1 1 d .
H5A H 1.3474 -0.6791 0.9287 0.068 Uiso 1 1 calc R
H5B H 1.2567 -0.7236 0.8643 0.068 Uiso 1 1 calc R
C6 C 1.1882(8) -0.5864(6) 0.9064(3) 0.055(2) Uani 1 1 d .
C7 C 1.2496(10) -0.4909(7) 0.9581(3) 0.079(3) Uani 1 1 d .
H7A H 1.3012 -0.5244 0.9908 0.119 Uiso 1 1 calc R
H7B H 1.1727 -0.4593 0.9726 0.119 Uiso 1 1 calc R
H7C H 1.3140 -0.4283 0.9440 0.119 Uiso 1 1 calc R
C8 C 1.0654(9) -0.6723(8) 0.9266(5) 0.101(3) Uani 1 1 d .
H8A H 0.9946 -0.6288 0.9380 0.151 Uiso 1 1 calc R
H8B H 1.1029 -0.7101 0.9608 0.151 Uiso 1 1 calc R
H8C H 1.0216 -0.7316 0.8935 0.151 Uiso 1 1 calc R
C9 C 1.1272(8) -0.5349(7) 0.8498(3) 0.062(2) Uani 1 1 d .
H9A H 1.0657 -0.5990 0.8224 0.075 Uiso 1 1 calc R
H9B H 1.0674 -0.4798 0.8614 0.075 Uiso 1 1 calc R
C10 C 1.2383(8) -0.4714(6) 0.8163(3) 0.0519(19) Uani 1 1 d .
C11 C 1.3728(8) -0.4943(7) 0.8253(3) 0.062(2) Uani 1 1 d .
H11 H 1.4420 -0.4502 0.8062 0.074 Uiso 1 1 calc R
C12 C 1.2012(9) -0.3853(6) 0.7743(3) 0.060(2) Uani 1 1 d .
H12 H 1.2757 -0.3450 0.7565 0.072 Uiso 1 1 calc R
C13 C 1.0728(9) -0.3586(6) 0.7591(3) 0.061(2) Uani 1 1 d .
H13 H 0.9984 -0.3995 0.7767 0.073 Uiso 1 1 calc R
C14 C 1.0353(8) -0.2726(7) 0.7180(3) 0.058(2) Uani 1 1 d .
C15 C 0.8942(8) -0.2559(8) 0.7079(4) 0.076(3) Uani 1 1 d .
H15 H 0.8262 -0.2992 0.7280 0.091 Uiso 1 1 calc R
C16 C 0.8527(9) -0.1755(8) 0.6684(4) 0.082(3) Uani 1 1 d .
H16 H 0.7576 -0.1650 0.6622 0.098 Uiso 1 1 calc R
C17 C 0.9531(9) -0.1108(6) 0.6381(3) 0.056(2) Uani 1 1 d .
C18 C 1.0908(8) -0.1257(7) 0.6478(3) 0.061(2) Uani 1 1 d .
H18 H 1.1580 -0.0823 0.6275 0.074 Uiso 1 1 calc R
C19 C 1.1333(8) -0.2039(6) 0.6872(3) 0.062(2) Uani 1 1 d .
H19 H 1.2294 -0.2116 0.6936 0.075 Uiso 1 1 calc R
C20 C 0.7704(9) -0.0300(8) 0.5683(4) 0.096(3) Uani 1 1 d .
H20 H 0.6885 -0.0849 0.5720 0.115 Uiso 1 1 calc R
C21 C 0.7742(9) 0.0599(8) 0.5346(4) 0.095(3) Uani 1 1 d .
H21 H 0.6948 0.0806 0.5116 0.114 Uiso 1 1 calc R
C22 C 0.9890(9) 0.0616(6) 0.5768(3) 0.058(2) Uani 1 1 d .
H22 H 1.0883 0.0827 0.5882 0.070 Uiso 1 1 calc R
C23 C 1.2187(11) 0.4531(10) 0.4514(5) 0.119(4) Uani 1 1 d .
H23 H 1.2952 0.4276 0.4739 0.142 Uiso 1 1 calc R
C24 C 1.2300(10) 0.5432(9) 0.4158(5) 0.113(4) Uani 1 1 d .
H24 H 1.3149 0.5902 0.4088 0.136 Uiso 1 1 calc R
C25 C 1.0080(9) 0.4660(7) 0.4124(3) 0.062(2) Uani 1 1 d .
H25 H 0.9083 0.4485 0.4022 0.075 Uiso 1 1 calc R
C26 C 1.0489(8) 0.6368(6) 0.3508(3) 0.058(2) Uani 1 1 d .
C27 C 1.1525(8) 0.7115(8) 0.3268(4) 0.080(3) Uani 1 1 d .
H27 H 1.2491 0.7074 0.3372 0.096 Uiso 1 1 calc R
C28 C 1.1132(8) 0.7924(7) 0.2874(4) 0.079(3) Uani 1 1 d .
H28 H 1.1833 0.8395 0.2699 0.094 Uiso 1 1 calc R
C29 C 0.9707(9) 0.8043(6) 0.2735(3) 0.058(2) Uani 1 1 d .
C30 C 0.8689(8) 0.7278(7) 0.2988(3) 0.067(2) Uani 1 1 d .
H30 H 0.7724 0.7333 0.2897 0.081 Uiso 1 1 calc R
C31 C 0.9064(9) 0.6435(7) 0.3372(4) 0.069(2) Uani 1 1 d .
H31 H 0.8364 0.5931 0.3532 0.083 Uiso 1 1 calc R
C32 C 0.9323(9) 0.8902(6) 0.2327(3) 0.061(2) Uani 1 1 d .
H32 H 1.0058 0.9297 0.2142 0.073 Uiso 1 1 calc R
C33 C 0.8039(9) 0.9190(7) 0.2187(3) 0.062(2) Uani 1 1 d .
H33 H 0.7312 0.8828 0.2387 0.074 Uiso 1 1 calc R
C34 C 0.7658(9) 1.0000(6) 0.1760(3) 0.059(2) Uani 1 1 d .
C35 C 0.8718(8) 1.0566(7) 0.1378(3) 0.064(2) Uani 1 1 d .
H35A H 0.9326 1.0005 0.1287 0.077 Uiso 1 1 calc R
H35B H 0.9332 1.1256 0.1616 0.077 Uiso 1 1 calc R
C36 C 0.8046(8) 1.0952(7) 0.0782(3) 0.056(2) Uani 1 1 d .
C37 C 0.7364(10) 0.9907(7) 0.0330(3) 0.077(3) Uani 1 1 d .
H37A H 0.8097 0.9513 0.0208 0.116 Uiso 1 1 calc R
H37B H 0.6852 1.0177 -0.0020 0.116 Uiso 1 1 calc R
H37C H 0.6705 0.9363 0.0514 0.116 Uiso 1 1 calc R
C38 C 0.9200(9) 1.1721(8) 0.0502(4) 0.091(3) Uani 1 1 d .
H38A H 0.9726 1.2348 0.0801 0.136 Uiso 1 1 calc R
H38B H 0.8756 1.2060 0.0159 0.136 Uiso 1 1 calc R
H38C H 0.9847 1.1242 0.0371 0.136 Uiso 1 1 calc R
C39 C 0.6919(8) 1.1681(6) 0.0928(3) 0.059(2) Uani 1 1 d .
H39A H 0.7411 1.2428 0.1154 0.071 Uiso 1 1 calc R
H39B H 0.6408 1.1864 0.0548 0.071 Uiso 1 1 calc R
C40 C 0.5847(7) 1.1073(6) 0.1287(3) 0.0472(18) Uani 1 1 d .
C41 C 0.6320(8) 1.0270(6) 0.1686(3) 0.057(2) Uani 1 1 d .
H41 H 0.5664 0.9896 0.1916 0.068 Uiso 1 1 calc R
C42 C 0.4512(9) 1.1328(8) 0.1252(3) 0.067(2) Uani 1 1 d .
C43 C 0.3451(10) 1.0747(10) 0.1584(5) 0.092(3) Uani 1 1 d .
C44 C 0.4057(9) 1.2200(8) 0.0878(4) 0.070(2) Uani 1 1 d .
Cl1 Cl 0.4038(4) 0.2139(5) 0.5925(2) 0.0779(13) Uani 0.50 1 d P
Cl2 Cl 0.4131(4) 0.7051(5) 0.5920(2) 0.0726(12) Uani 0.50 1 d P
N1 N 1.6274(9) -0.7740(8) 0.9269(4) 0.108(3) Uani 1 1 d .
N2 N 1.7474(10) -0.4858(10) 0.8183(5) 0.140(4) Uani 1 1 d .
N3 N 0.9064(6) -0.0293(5) 0.5967(3) 0.0563(16) Uani 1 1 d .
N4 N 0.9121(7) 0.1177(6) 0.5390(3) 0.0679(18) Uani 1 1 d .
N5 N 1.0814(8) 0.4067(5) 0.4491(3) 0.0654(18) Uani 1 1 d .
N6 N 1.0906(7) 0.5529(5) 0.3914(3) 0.0657(18) Uani 1 1 d .
N7 N 0.2673(11) 1.0297(10) 0.1861(5) 0.139(4) Uani 1 1 d .
N8 N 0.3683(9) 1.2892(7) 0.0586(4) 0.101(3) Uani 1 1 d .
O1 O 0.2870(16) 0.2488(14) 0.5537(7) 0.124(5) Uani 0.50 1 d P
O2 O 0.5120(16) 0.1913(14) 0.5577(7) 0.125(5) Uani 0.50 1 d P
O3 O 0.4618(12) 0.3103(11) 0.6400(6) 0.092(4) Uani 0.50 1 d P
O4 O 0.3497(16) 0.1085(11) 0.6194(6) 0.115(5) Uani 0.50 1 d P
O5 O 0.5172(16) 0.6856(14) 0.5597(7) 0.120(5) Uani 0.50 1 d P
O6 O 0.2996(18) 0.7319(16) 0.5547(8) 0.147(6) Uani 0.50 1 d P
O7 O 0.4657(15) 0.8008(14) 0.6347(8) 0.123(5) Uani 0.50 1 d P
O8 O 0.3661(17) 0.6073(13) 0.6195(7) 0.127(5) Uani 0.50 1 d P

loop_
_atom_site_aniso_label
_atom_site_aniso_U_11
_atom_site_aniso_U_22
_atom_site_aniso_U_33
_atom_site_aniso_U_23
_atom_site_aniso_U_13
_atom_site_aniso_U_12
Ag1 0.0819(5) 0.0625(5) 0.0758(5) 0.0248(3) 0.0184(4) 0.0126(3)
C1 0.072(6) 0.087(7) 0.084(7) 0.010(6) 0.005(5) 0.021(5)
C2 0.055(6) 0.079(6) 0.081(6) 0.027(5) 0.009(4) 0.014(5)
C3 0.042(6) 0.140(10) 0.138(9) 0.049(8) 0.038(6) 0.019(6)
C4 0.048(5) 0.055(5) 0.057(5) 0.005(4) 0.008(4) 0.003(4)
C5 0.066(5) 0.043(4) 0.062(5) 0.010(4) 0.013(4) 0.008(4)
C6 0.054(5) 0.052(5) 0.068(5) 0.025(4) 0.023(4) 0.016(4)
C7 0.116(8) 0.073(6) 0.056(5) 0.011(5) 0.014(5) 0.036(6)
C8 0.074(6) 0.106(7) 0.148(9) 0.078(7) 0.055(6) 0.030(6)
C9 0.066(5) 0.061(5) 0.067(5) 0.021(4) 0.024(4) 0.014(4)
C10 0.067(5) 0.050(4) 0.039(4) 0.005(4) 0.011(4) 0.010(4)
C11 0.055(5) 0.066(5) 0.068(5) 0.020(4) 0.018(4) 0.013(4)
C12 0.068(6) 0.059(5) 0.053(5) 0.009(4) 0.015(4) 0.008(4)
C13 0.080(6) 0.061(5) 0.045(4) 0.012(4) 0.010(4) 0.019(4)
C14 0.058(5) 0.065(5) 0.049(4) 0.012(4) 0.008(4) 0.008(4)
C15 0.048(5) 0.102(7) 0.085(6) 0.044(5) 0.015(4) 0.017(5)
C16 0.056(5) 0.097(7) 0.101(7) 0.052(6) 0.015(5) 0.019(5)
C17 0.073(6) 0.050(5) 0.043(4) 0.008(4) 0.000(4) 0.010(4)
C18 0.050(5) 0.075(5) 0.061(5) 0.023(4) 0.009(4) 0.009(4)
C19 0.063(5) 0.063(5) 0.060(5) 0.015(4) 0.003(4) 0.011(4)
C20 0.059(6) 0.102(7) 0.117(7) 0.069(6) -0.013(5) -0.011(5)
C21 0.059(6) 0.103(7) 0.115(8) 0.068(6) -0.013(5) -0.009(5)
C22 0.065(5) 0.052(5) 0.057(5) 0.015(4) 0.011(4) 0.003(4)
C23 0.079(7) 0.123(9) 0.144(9) 0.086(8) -0.016(6) -0.007(6)
C24 0.060(6) 0.129(8) 0.144(9) 0.102(7) -0.013(6) -0.011(6)
C25 0.058(5) 0.059(5) 0.069(5) 0.018(4) 0.005(4) 0.008(4)
C26 0.061(6) 0.050(5) 0.055(5) 0.015(4) -0.004(4) -0.001(4)
C27 0.045(5) 0.091(6) 0.111(7) 0.040(6) 0.021(5) 0.012(5)
C28 0.046(5) 0.088(6) 0.105(7) 0.055(6) 0.016(4) 0.004(4)
C29 0.070(6) 0.053(5) 0.051(4) 0.016(4) 0.009(4) 0.004(4)
C30 0.052(5) 0.066(5) 0.077(6) 0.014(5) 0.002(4) -0.002(4)
C31 0.062(6) 0.065(5) 0.077(6) 0.026(5) 0.010(4) -0.002(4)
C32 0.070(6) 0.058(5) 0.053(5) 0.012(4) 0.011(4) 0.007(4)
C33 0.067(6) 0.071(5) 0.049(5) 0.014(4) 0.015(4) 0.011(4)
C34 0.068(6) 0.054(5) 0.055(5) 0.007(4) 0.013(4) 0.008(4)
C35 0.066(5) 0.064(5) 0.066(5) 0.020(4) 0.017(4) 0.015(4)
C36 0.055(5) 0.057(5) 0.059(5) 0.020(4) 0.015(4) 0.012(4)
C37 0.114(8) 0.075(6) 0.048(5) 0.005(5) 0.014(5) 0.033(6)
C38 0.085(7) 0.092(7) 0.112(7) 0.056(6) 0.046(5) 0.022(5)
C39 0.065(5) 0.052(5) 0.062(5) 0.015(4) 0.016(4) 0.009(4)
C40 0.048(5) 0.050(4) 0.041(4) 0.004(4) 0.007(3) 0.003(4)
C41 0.059(5) 0.053(5) 0.062(5) 0.010(4) 0.022(4) 0.011(4)
C42 0.057(5) 0.081(6) 0.062(5) 0.010(5) 0.004(4) 0.014(5)
C43 0.060(6) 0.120(8) 0.108(8) 0.042(7) 0.035(6) 0.019(6)
C44 0.062(6) 0.075(6) 0.067(6) 0.003(5) 0.006(4) 0.006(5)
Cl1 0.044(3) 0.091(4) 0.095(3) 0.018(3) 0.015(2) -0.002(2)
Cl2 0.039(2) 0.087(3) 0.094(3) 0.008(3) 0.024(2) 0.007(2)
N1 0.118(7) 0.095(6) 0.117(7) 0.028(5) 0.002(5) 0.042(6)
N2 0.073(6) 0.182(10) 0.188(10) 0.063(8) 0.054(6) 0.041(7)
N3 0.054(4) 0.059(4) 0.055(4) 0.013(3) 0.006(3) 0.006(3)
N4 0.072(5) 0.066(4) 0.066(4) 0.020(4) 0.009(4) 0.012(4)
N5 0.071(5) 0.056(4) 0.063(4) 0.007(4) 0.002(4) 0.004(4)
N6 0.057(4) 0.059(4) 0.074(4) 0.015(4) 0.005(3) -0.005(3)
N7 0.096(7) 0.184(11) 0.161(9) 0.068(8) 0.057(7) 0.040(7)
N8 0.103(6) 0.087(6) 0.114(7) 0.022(5) -0.004(5) 0.030(5)
O1 0.100(11) 0.132(12) 0.138(12) 0.035(10) -0.001(9) 0.021(9)
O2 0.103(11) 0.136(13) 0.138(12) -0.005(10) 0.036(10) 0.019(10)
O3 0.055(7) 0.074(8) 0.143(11) 0.006(8) 0.037(7) -0.012(6)
O4 0.139(13) 0.079(9) 0.116(11) 0.020(8) 0.010(9) -0.004(9)
O5 0.100(11) 0.133(12) 0.132(12) -0.001(10) 0.042(9) 0.024(9)
O6 0.123(13) 0.169(16) 0.156(15) 0.038(13) 0.010(11) 0.047(12)
O7 0.082(10) 0.115(11) 0.172(15) -0.021(11) 0.062(10) -0.001(9)
O8 0.141(14) 0.102(11) 0.136(13) 0.029(10) 0.025(10) 0.010(10)

loop_
_atom_type_symbol
_atom_type_description
_atom_type_scat_dispersion_real
_atom_type_scat_dispersion_imag
_atom_type_scat_source
C C 0.0033 0.0016 'International Tables Vol C Tables 4.2.6.8 and 6.1.1.4'
H H 0.0000 0.0000 'International Tables Vol C Tables 4.2.6.8 and 6.1.1.4'
N N 0.0061 0.0033 'International Tables Vol C Tables 4.2.6.8 and 6.1.1.4'
O O 0.0106 0.0060 'International Tables Vol C Tables 4.2.6.8 and 6.1.1.4'
Cl Cl 0.1484 0.1585 'International Tables Vol C Tables 4.2.6.8 and 6.1.1.4'
Ag Ag -0.8971 1.1015 'International Tables Vol C Tables 4.2.6.8 and 6.1.1.4'

loop_
_geom_angle_atom_site_label_1
_geom_angle_atom_site_label_2
_geom_angle_atom_site_label_3
_geom_angle
N4 Ag1 N5 178.9(3)
N1 C1 C2 178.3(11)
C4 C2 C3 122.3(8)
C4 C2 C1 121.9(8)
C3 C2 C1 115.7(8)
N2 C3 C2 178.1(14)
C2 C4 C11 121.4(7)
C2 C4 C5 121.3(7)
C11 C4 C5 117.2(6)
C4 C5 C6 113.6(6)
C4 C5 H5A 108.9
C6 C5 H5A 108.9
C4 C5 H5B 108.9
C6 C5 H5B 108.9
H5A C5 H5B 107.7
C5 C6 C7 110.2(6)
C5 C6 C9 109.1(6)
C7 C6 C9 111.8(6)
C5 C6 C8 109.5(6)
C7 C6 C8 108.1(7)
C9 C6 C8 108.0(6)
C6 C7 H7A 109.5
C6 C7 H7B 109.5
H7A C7 H7B 109.5
C6 C7 H7C 109.5
H7A C7 H7C 109.5
H7B C7 H7C 109.5
C6 C8 H8A 109.5
C6 C8 H8B 109.5
H8A C8 H8B 109.5
C6 C8 H8C 109.5
H8A C8 H8C 109.5
H8B C8 H8C 109.5
C10 C9 C6 114.4(6)
C10 C9 H9A 108.7
C6 C9 H9A 108.7
C10 C9 H9B 108.7
C6 C9 H9B 108.7
H9A C9 H9B 107.6
C11 C10 C12 120.4(7)
C11 C10 C9 119.4(6)
C12 C10 C9 120.2(7)
C10 C11 C4 123.8(7)
C10 C11 H11 118.1
C4 C11 H11 118.1
C13 C12 C10 126.7(7)
C13 C12 H12 116.7
C10 C12 H12 116.7
C12 C13 C14 127.1(8)
C12 C13 H13 116.5
C14 C13 H13 116.5
C15 C14 C19 117.1(7)
C15 C14 C13 118.8(7)
C19 C14 C13 124.1(7)
C14 C15 C16 120.9(7)
C14 C15 H15 119.5
C16 C15 H15 119.5
C15 C16 C17 120.0(7)
C15 C16 H16 120.0
C17 C16 H16 120.0
C18 C17 C16 119.6(7)
C18 C17 N3 121.7(7)
C16 C17 N3 118.7(7)
C17 C18 C19 120.9(7)
C17 C18 H18 119.5
C19 C18 H18 119.5
C18 C19 C14 121.5(7)
C18 C19 H19 119.3
C14 C19 H19 119.3
C21 C20 N3 108.5(7)
C21 C20 H20 125.8
N3 C20 H20 125.8
C20 C21 N4 109.0(7)
C20 C21 H21 125.5
N4 C21 H21 125.5
N4 C22 N3 111.3(7)
N4 C22 H22 124.3
N3 C22 H22 124.3
N5 C23 C24 108.9(8)
N5 C23 H23 125.6
C24 C23 H23 125.6
C23 C24 N6 107.0(8)
C23 C24 H24 126.5
N6 C24 H24 126.5
N5 C25 N6 112.5(7)
N5 C25 H25 123.7
N6 C25 H25 123.7
C31 C26 C27 120.7(7)
C31 C26 N6 119.4(7)
C27 C26 N6 119.9(7)
C26 C27 C28 120.3(7)
C26 C27 H27 119.8
C28 C27 H27 119.8
C27 C28 C29 120.8(7)
C27 C28 H28 119.6
C29 C28 H28 119.6
C28 C29 C30 117.2(7)
C28 C29 C32 119.9(7)
C30 C29 C32 122.8(7)
C31 C30 C29 122.5(7)
C31 C30 H30 118.7
C29 C30 H30 118.7
C26 C31 C30 118.3(7)
C26 C31 H31 120.8
C30 C31 H31 120.8
C33 C32 C29 127.4(7)
C33 C32 H32 116.3
C29 C32 H32 116.3
C32 C33 C34 126.8(7)
C32 C33 H33 116.6
C34 C33 H33 116.6
C41 C34 C33 120.8(7)
C41 C34 C35 118.3(7)
C33 C34 C35 121.0(7)
C34 C35 C36 114.8(6)
C34 C35 H35A 108.6
C36 C35 H35A 108.6
C34 C35 H35B 108.6
C36 C35 H35B 108.6
H35A C35 H35B 107.5
C37 C36 C38 108.0(7)
C37 C36 C35 111.7(6)
C38 C36 C35 109.6(6)
C37 C36 C39 110.4(6)
C38 C36 C39 109.6(6)
C35 C36 C39 107.5(6)
C36 C37 H37A 109.5
C36 C37 H37B 109.5
H37A C37 H37B 109.5
C36 C37 H37C 109.5
H37A C37 H37C 109.5
H37B C37 H37C 109.5
C36 C38 H38A 109.5
C36 C38 H38B 109.5
H38A C38 H38B 109.5
C36 C38 H38C 109.5
H38A C38 H38C 109.5
H38B C38 H38C 109.5
C40 C39 C36 114.3(6)
C40 C39 H39A 108.7
C36 C39 H39A 108.7
C40 C39 H39B 108.7
C36 C39 H39B 108.7
H39A C39 H39B 107.6
C42 C40 C41 121.8(7)
C42 C40 C39 121.4(6)
C41 C40 C39 116.8(6)
C34 C41 C40 125.2(7)
C34 C41 H41 117.4
C40 C41 H41 117.4
C40 C42 C44 122.0(7)
C40 C42 C43 122.7(8)
C44 C42 C43 115.2(7)
N7 C43 C42 177.1(12)
N8 C44 C42 179.1(10)
O2 Cl1 O4 109.6(10)
O2 Cl1 O1 110.0(10)
O4 Cl1 O1 109.3(9)
O2 Cl1 O3 110.6(8)
O4 Cl1 O3 109.6(8)
O1 Cl1 O3 107.7(9)
O5 Cl2 O8 110.3(10)
O5 Cl2 O6 110.3(11)
O8 Cl2 O6 108.8(11)
O5 Cl2 O7 109.5(9)
O8 Cl2 O7 110.3(10)
O6 Cl2 O7 107.6(11)
C22 N3 C20 105.3(6)
C22 N3 C17 126.9(6)
C20 N3 C17 127.8(6)
C22 N4 C21 105.9(6)
C22 N4 Ag1 125.3(6)
C21 N4 Ag1 128.7(5)
C25 N5 C23 107.2(7)
C25 N5 Ag1 125.8(6)
C23 N5 Ag1 127.0(6)
C25 N6 C24 104.3(6)
C25 N6 C26 128.4(7)
C24 N6 C26 127.2(6)

loop_
_geom_bond_atom_site_label_1
_geom_bond_atom_site_label_2
_geom_bond_distance
Ag1 N4 2.083(6)
Ag1 N5 2.103(6)
C1 N1 1.140(10)
C1 C2 1.434(12)
C2 C4 1.359(10)
C2 C3 1.404(12)
C3 N2 1.142(12)
C4 C11 1.417(9)
C4 C5 1.487(9)
C5 C6 1.499(9)
C5 H5A 0.9700
C5 H5B 0.9700
C6 C7 1.509(10)
C6 C9 1.514(9)
C6 C8 1.531(10)
C7 H7A 0.9600
C7 H7B 0.9600
C7 H7C 0.9600
C8 H8A 0.9600
C8 H8B 0.9600
C8 H8C 0.9600
C9 C10 1.496(9)
C9 H9A 0.9700
C9 H9B 0.9700
C10 C11 1.348(10)
C10 C12 1.460(9)
C11 H11 0.9300
C12 C13 1.321(10)
C12 H12 0.9300
C13 C14 1.447(9)
C13 H13 0.9300
C14 C15 1.385(10)
C14 C19 1.401(10)
C15 C16 1.387(10)
C15 H15 0.9300
C16 C17 1.387(10)
C16 H16 0.9300
C17 C18 1.346(10)
C17 N3 1.440(8)
C18 C19 1.368(9)
C18 H18 0.9300
C19 H19 0.9300
C20 C21 1.313(10)
C20 N3 1.361(9)
C20 H20 0.9300
C21 N4 1.352(10)
C21 H21 0.9300
C22 N4 1.314(9)
C22 N3 1.332(8)
C22 H22 0.9300
C23 N5 1.316(11)
C23 C24 1.342(11)
C23 H23 0.9300
C24 N6 1.391(10)
C24 H24 0.9300
C25 N5 1.305(9)
C25 N6 1.312(9)
C25 H25 0.9300
C26 C31 1.369(10)
C26 C27 1.382(10)
C26 N6 1.434(9)
C27 C28 1.384(10)
C27 H27 0.9300
C28 C29 1.385(10)
C28 H28 0.9300
C29 C30 1.397(10)
C29 C32 1.445(9)
C30 C31 1.393(10)
C30 H30 0.9300
C31 H31 0.9300
C32 C33 1.328(10)
C32 H32 0.9300
C33 C34 1.427(10)
C33 H33 0.9300
C34 C41 1.359(10)
C34 C35 1.503(10)
C35 C36 1.521(9)
C35 H35A 0.9700
C35 H35B 0.9700
C36 C37 1.497(10)
C36 C38 1.518(10)
C36 C39 1.533(10)
C37 H37A 0.9600
C37 H37B 0.9600
C37 H37C 0.9600
C38 H38A 0.9600
C38 H38B 0.9600
C38 H38C 0.9600
C39 C40 1.493(9)
C39 H39A 0.9700
C39 H39B 0.9700
C40 C42 1.352(10)
C40 C41 1.409(9)
C41 H41 0.9300
C42 C44 1.431(12)
C42 C43 1.434(12)
C43 N7 1.112(11)
C44 N8 1.136(10)
Cl1 O2 1.425(15)
Cl1 O4 1.431(13)
Cl1 O1 1.444(14)
Cl1 O3 1.450(13)
Cl2 O5 1.350(14)
Cl2 O8 1.351(14)
Cl2 O6 1.363(15)
Cl2 O7 1.372(15)

loop_
_geom_torsion_atom_site_label_1
_geom_torsion_atom_site_label_2
_geom_torsion_atom_site_label_3
_geom_torsion_atom_site_label_4
_geom_torsion
N1 C1 C2 C4 159(37)
N1 C1 C2 C3 -17(38)
C4 C2 C3 N2 104(36)
C1 C2 C3 N2 -79(36)
C3 C2 C4 C11 1.9(14)
C1 C2 C4 C11 -174.8(8)
C3 C2 C4 C5 178.4(8)
C1 C2 C4 C5 1.8(13)
C2 C4 C5 C6 152.2(8)
C11 C4 C5 C6 -31.1(9)
C4 C5 C6 C7 -70.2(8)
C4 C5 C6 C9 53.0(8)
C4 C5 C6 C8 171.0(7)
C5 C6 C9 C10 -47.7(9)
C7 C6 C9 C10 74.5(8)
C8 C6 C9 C10 -166.7(7)
C6 C9 C10 C11 20.3(10)
C6 C9 C10 C12 -159.5(6)
C12 C10 C11 C4 -175.9(7)
C9 C10 C11 C4 4.2(12)
C2 C4 C11 C10 177.8(8)
C5 C4 C11 C10 1.2(11)
C11 C10 C12 C13 176.6(8)
C9 C10 C12 C13 -3.6(11)
C10 C12 C13 C14 179.4(7)
C12 C13 C14 C15 -179.4(8)
C12 C13 C14 C19 0.6(13)
C19 C14 C15 C16 0.8(13)
C13 C14 C15 C16 -179.2(8)
C14 C15 C16 C17 0.2(14)
C15 C16 C17 C18 -0.7(13)
C15 C16 C17 N3 179.1(7)
C16 C17 C18 C19 0.0(12)
N3 C17 C18 C19 -179.8(7)
C17 C18 C19 C14 1.0(12)
C15 C14 C19 C18 -1.4(12)
C13 C14 C19 C18 178.6(7)
N3 C20 C21 N4 2.0(12)
N5 C23 C24 N6 1.0(14)
C31 C26 C27 C28 -1.6(13)
N6 C26 C27 C28 179.7(8)
C26 C27 C28 C29 3.2(14)
C27 C28 C29 C30 -2.8(13)
C27 C28 C29 C32 179.4(8)
C28 C29 C30 C31 0.9(12)
C32 C29 C30 C31 178.7(7)
C27 C26 C31 C30 -0.3(12)
N6 C26 C31 C30 178.4(7)
C29 C30 C31 C26 0.6(12)
C28 C29 C32 C33 -174.3(8)
C30 C29 C32 C33 8.0(13)
C29 C32 C33 C34 -176.8(7)
C32 C33 C34 C41 -176.0(8)
C32 C33 C34 C35 4.5(12)
C41 C34 C35 C36 -24.5(10)
C33 C34 C35 C36 154.9(7)
C34 C35 C36 C37 -71.6(9)
C34 C35 C36 C38 168.7(7)
C34 C35 C36 C39 49.7(9)
C37 C36 C39 C40 69.6(8)
C38 C36 C39 C40 -171.5(6)
C35 C36 C39 C40 -52.5(8)
C36 C39 C40 C42 -153.4(7)
C36 C39 C40 C41 29.8(9)
C33 C34 C41 C40 178.7(7)
C35 C34 C41 C40 -1.9(12)
C42 C40 C41 C34 -177.7(8)
C39 C40 C41 C34 -1.0(11)
C41 C40 C42 C44 175.8(7)
C39 C40 C42 C44 -0.8(12)
C41 C40 C42 C43 -4.4(13)
C39 C40 C42 C43 179.0(8)
C40 C42 C43 N7 38(27)
C44 C42 C43 N7 -143(27)
C40 C42 C44 N8 -161(100)
C43 C42 C44 N8 19(70)
N4 C22 N3 C20 1.1(9)
N4 C22 N3 C17 179.6(6)
C21 C20 N3 C22 -1.9(11)
C21 C20 N3 C17 179.7(8)
C18 C17 N3 C22 -20.0(11)
C16 C17 N3 C22 160.2(8)
C18 C17 N3 C20 158.1(9)
C16 C17 N3 C20 -21.7(12)
N3 C22 N4 C21 0.1(10)
N3 C22 N4 Ag1 -177.5(5)
C20 C21 N4 C22 -1.3(12)
C20 C21 N4 Ag1 176.2(7)
N5 Ag1 N4 C22 -15(13)
N5 Ag1 N4 C21 168(12)
N6 C25 N5 C23 -2.0(11)
N6 C25 N5 Ag1 179.6(5)
C24 C23 N5 C25 0.5(13)
C24 C23 N5 Ag1 178.8(7)
N4 Ag1 N5 C25 -164(13)
N4 Ag1 N5 C23 18(13)
N5 C25 N6 C24 2.6(10)
N5 C25 N6 C26 -179.4(7)
C23 C24 N6 C25 -2.1(12)
C23 C24 N6 C26 179.9(9)
C31 C26 N6 C25 10.6(12)
C27 C26 N6 C25 -170.7(8)
C31 C26 N6 C24 -171.9(9)
C27 C26 N6 C24 6.8(13)
